data_7251753
loop_
_publ_author_name
'Botelho, Luckerman D. G.'
'Junior, Henrique C. S.'
'Guedes, Guilherme P.'
'Mariano, Davor L.'
'Gomes, Angelo M.'
'Nunes, Wallace C.'
'Marinho, Maria Vanda'

_publ_section_title
;
 Self-assembled isomorphous 2D triangular networks: divergent magnetic
 relaxation in Co(ii) and Cu(ii).
;
_journal_issue 3
_journal_name_full 'RSC advances'
_journal_page_first 2179
_journal_page_last 2189
_journal_paper_doi 10.1039/d5ra06376k
_journal_volume 16
_journal_year 2026
_chemical_formula_moiety 'C20 H14 Cu N4 O6 S, 2(C2 H6 O S), O'
_chemical_formula_sum 'C24 H26 Cu N4 O9 S3'
_chemical_formula_weight 674.21
_space_group_crystal_system monoclinic
_space_group_IT_number 15
_space_group_name_Hall '-C 2yc'
_space_group_name_H-M_alt 'C 1 2/c 1'
_atom_sites_solution_hydrogens mixed
_audit_creation_date 2025-03-10
_audit_creation_method
;
Olex2 1.5
(compiled 2024.02.16 svn.r378c4104 for OlexSys, GUI svn.r6928)
;
_audit_update_record
;
2025-07-01 deposited with the CCDC.	2025-12-17 downloaded from the CCDC.
;
_cell_angle_alpha 90
_cell_angle_beta 101.442(2)
_cell_angle_gamma 90
_cell_formula_units_Z 8
_cell_length_a 16.6448(8)
_cell_length_b 10.3055(5)
_cell_length_c 34.8408(16)
_cell_measurement_reflns_used 9853
_cell_measurement_temperature 293
_cell_measurement_theta_max 26.36
_cell_measurement_theta_min 2.34
_cell_volume 5857.6(5)
_computing_cell_refinement 'APEX3 v2019.1-0 (Bruker AXS)'
_computing_data_collection 'Bruker Instrument Service vV6.2.12'
_computing_data_reduction 'SAINT V8.40A (Bruker Nano, Inc., 2019)'
_computing_molecular_graphics 'Olex2 1.5 (Dolomanov et al., 2009)'
_computing_publication_material 'Olex2 1.5 (Dolomanov et al., 2009)'
_computing_structure_refinement 'SHELXL 2014/7 (Sheldrick, 2015)'
_computing_structure_solution 'XT, VERSION 2014/5'
_diffrn_ambient_temperature 293
_diffrn_measured_fraction_theta_full 0.998
_diffrn_measured_fraction_theta_max 0.998
_diffrn_measurement_device_type 'Bruker APEX-II CCD'
_diffrn_measurement_method '\f and \w scans'
_diffrn_radiation_type MoK\a
_diffrn_radiation_wavelength 0.71073
_diffrn_reflns_av_R_equivalents 0.0409
_diffrn_reflns_av_unetI/netI 0.0226
_diffrn_reflns_Laue_measured_fraction_full 0.998
_diffrn_reflns_Laue_measured_fraction_max 0.998
_diffrn_reflns_limit_h_max 19
_diffrn_reflns_limit_h_min -19
_diffrn_reflns_limit_k_max 12
_diffrn_reflns_limit_k_min -12
_diffrn_reflns_limit_l_max 41
_diffrn_reflns_limit_l_min -41
_diffrn_reflns_number 47956
_diffrn_reflns_point_group_measured_fraction_full 0.998
_diffrn_reflns_point_group_measured_fraction_max 0.998
_diffrn_reflns_theta_full 25.020
_diffrn_reflns_theta_max 25.020
_diffrn_reflns_theta_min 2.338
_diffrn_source_current 1.0
_diffrn_source_power 0.05
_diffrn_source_voltage 50.0
_diffrn_standards_number 0
_exptl_absorpt_coefficient_mu 1.016
_exptl_absorpt_correction_T_max 0.7454
_exptl_absorpt_correction_T_min 0.6884
_exptl_absorpt_correction_type multi-scan
_exptl_absorpt_process_details
;
SADABS-2016/2 (Bruker,2016/2) was used for absorption correction.
wR2(int) was 0.1372 before and 0.0625 after correction.
The Ratio of minimum to maximum transmission is 0.9235.
The \l/2 correction factor is Not present.
;
_exptl_crystal_colour green
_exptl_crystal_colour_primary green
_exptl_crystal_density_diffrn 1.529
_exptl_crystal_description block
_exptl_crystal_F_000 2776
_exptl_crystal_size_max 0.369
_exptl_crystal_size_mid 0.172
_exptl_crystal_size_min 0.098
_refine_diff_density_max 1.042
_refine_diff_density_min -0.909
_refine_diff_density_rms 0.087
_refine_ls_extinction_method none
_refine_ls_goodness_of_fit_ref 1.033
_refine_ls_hydrogen_treatment mixed
_refine_ls_matrix_type full
_refine_ls_number_parameters 374
_refine_ls_number_reflns 5171
_refine_ls_number_restraints 1
_refine_ls_restrained_S_all 1.040
_refine_ls_R_factor_all 0.0670
_refine_ls_R_factor_gt 0.0594
_refine_ls_shift/su_max 0.001
_refine_ls_shift/su_mean 0.000
_refine_ls_structure_factor_coef Fsqd
_refine_ls_weighting_details 'w=1/[\s^2^(Fo^2^)+(0.0852P)^2^+31.6211P] where P=(Fo^2^+2Fc^2^)/3'
_refine_ls_weighting_scheme calc
_refine_ls_wR_factor_gt 0.1583
_refine_ls_wR_factor_ref 0.1648
_reflns_Friedel_coverage 0.000
_reflns_number_gt 4519
_reflns_number_total 5171
_reflns_threshold_expression 'I > 2\s(I)'
_cod_data_source_file d5ra06376k2.cif
_cod_data_source_block CN02
_cod_database_code 7251753
_shelx_shelxl_version_number 2014/7
_shelx_space_group_comment
;
The symmetry employed for this shelxl refinement is uniquely defined
by the following loop, which should always be used as a source of
symmetry information in preference to the above space-group names.
They are only intended as comments.
;
_shelx_estimated_absorpt_t_max 0.907
_shelx_estimated_absorpt_t_min 0.706
_olex2_refinement_description
;
1. Fixed Uiso
 At 1.2 times of:
  All C(H) groups, All N(H) groups
 At 1.5 times of:
  All C(H,H,H) groups
2. Restrained distances
 S3A-C24A
 2.2 with sigma of 0.04
3. Uiso/Uaniso restraints and constraints
Uanis(S2A) = Uanis(S2B) = Uanis(O7B) = Uanis(O7A) = Uanis(C22B) = Uanis(C21A) =
Uanis(C22A) = Uanis(C21B)
Uanis(S3B) = Uanis(C23B) = Uanis(C24B) = Uanis(S3A) = Uanis(C23A) = Uanis(C24A)
= Uanis(O8A) = Uanis(O8B)
4. Others
 Sof(S2B)=Sof(O7B)=Sof(C21B)=Sof(H21D)=Sof(H21E)=Sof(H21F)=Sof(C22B)=Sof(H22D)=
 Sof(H22E)=Sof(H22F)=1-FVAR(1)
 Sof(S2A)=Sof(O7A)=Sof(C21A)=Sof(H21A)=Sof(H21B)=Sof(H21C)=Sof(C22A)=Sof(H22A)=
 Sof(H22B)=Sof(H22C)=FVAR(1)
 Sof(S3A)=Sof(C23A)=Sof(H23D)=Sof(H23E)=Sof(H23F)=Sof(C24A)=Sof(H24D)=
 Sof(H24E)=Sof(H24F)=Sof(O8A)=1-FVAR(2)
 Sof(S3B)=Sof(C23B)=Sof(H23A)=Sof(H23B)=Sof(H23C)=Sof(C24B)=Sof(H24A)=
 Sof(H24B)=Sof(H24C)=Sof(O8B)=FVAR(2)
5.a Aromatic/amide H refined with riding coordinates:
 C8(H8), C11(H11), C13(H13), C14(H14), C17(H17), C12(H12), C18(H18), C20(H20),
 C4(H4), C19(H19), C6(H6), C5(H5)
5.b Idealised Me refined as rotating group:
 C21A(H21A,H21B,H21C), C22A(H22A,H22B,H22C), C21B(H21D,H21E,H21F), C22B(H22D,
 H22E,H22F), C23B(H23A,H23B,H23C), C24B(H24A,H24B,H24C), C23A(H23D,H23E,H23F),
 C24A(H24D,H24E,H24F)
;
_olex2_submission_special_instructions 'No special instructions were received'
_publcif_funding_html
;
;

loop_
_space_group_symop_operation_xyz
'x, y, z'
'-x, y, -z+1/2'
'x+1/2, y+1/2, z'
'-x+1/2, y+1/2, -z+1/2'
'-x, -y, -z'
'x, -y, z-1/2'
'-x+1/2, -y+1/2, -z'
'x+1/2, -y+1/2, z-1/2'

loop_
_atom_site_label
_atom_site_type_symbol
_atom_site_fract_x
_atom_site_fract_y
_atom_site_fract_z
_atom_site_U_iso_or_equiv
_atom_site_adp_type
_atom_site_occupancy
_atom_site_site_symmetry_order
_atom_site_calc_flag
_atom_site_refinement_flags_posn
_atom_site_refinement_flags_adp
_atom_site_refinement_flags_occupancy
_atom_site_disorder_assembly
_atom_site_disorder_group
Cu1 Cu 0.84119(3) 0.14905(4) 0.60675(2) 0.03069(18) Uani 1 1 d . . . . .
S1 S 0.91580(9) 0.63050(11) 0.49716(4) 0.0498(3) Uani 1 1 d . . . . .
O5 O 0.94859(17) 0.1400(3) 0.64306(7) 0.0362(6) Uani 1 1 d . . . . .
O1 O 0.79396(18) 0.0313(3) 0.64356(8) 0.0395(7) Uani 1 1 d . . . . .
O6 O 0.83216(19) 0.3022(3) 0.66133(8) 0.0451(7) Uani 1 1 d . . . . .
O2 O 0.72268(18) 0.1737(3) 0.58421(8) 0.0413(7) Uani 1 1 d . . . . .
O4 O 1.01466(19) 0.1524(3) 0.70507(8) 0.0497(8) Uani 1 1 d . . . . .
N2 N 0.8844(2) 0.2694(4) 0.72599(9) 0.0356(8) Uani 1 1 d . . . . .
H2 H 0.916(3) 0.237(5) 0.7411(14) 0.043 Uiso 1 1 d . U . . .
N1 N 0.6777(2) 0.0242(4) 0.66839(10) 0.0385(8) Uani 1 1 d . . . . .
H1 H 0.632(3) 0.048(5) 0.6647(14) 0.046 Uiso 1 1 d . U . . .
N4 N 0.8657(2) -0.0163(3) 0.56789(10) 0.0381(8) Uani 1 1 d . . . . .
N3 N 0.8733(2) 0.2899(3) 0.57343(9) 0.0329(7) Uani 1 1 d . . . . .
C9 C 0.8842(2) 0.2562(4) 0.68792(11) 0.0330(8) Uani 1 1 d . . . . .
O3 O 0.6027(2) 0.1583(5) 0.60332(12) 0.0761(13) Uani 1 1 d . . . . .
C1 C 0.7203(3) 0.0581(4) 0.64188(11) 0.0348(9) Uani 1 1 d . . . . .
C3 C 0.7075(2) -0.0403(4) 0.70447(11) 0.0346(9) Uani 1 1 d . . . . .
C10 C 0.9562(2) 0.1750(4) 0.67848(11) 0.0327(8) Uani 1 1 d . . . . .
C8 C 0.6506(2) -0.1056(4) 0.72166(11) 0.0348(9) Uani 1 1 d . . . . .
H8 H 0.5960 -0.1094 0.7090 0.042 Uiso 1 1 calc R U . . .
C15 C 0.8996(2) 0.4996(4) 0.52768(12) 0.0344(9) Uani 1 1 d . . . . .
C7 C 0.6758(3) -0.1651(4) 0.75775(11) 0.0346(9) Uani 1 1 d . . . . .
C11 C 0.8493(3) 0.2870(4) 0.53447(11) 0.0387(9) Uani 1 1 d . . . . .
H11 H 0.8237 0.2125 0.5229 0.046 Uiso 1 1 calc R U . . .
C13 C 0.8607(3) 0.3891(4) 0.51062(11) 0.0405(10) Uani 1 1 d . . . . .
H13 H 0.8426 0.3840 0.4836 0.049 Uiso 1 1 calc R U . . .
C14 C 0.9275(3) 0.5016(4) 0.56764(13) 0.0427(10) Uani 1 1 d . . . . .
H14 H 0.9558 0.5732 0.5797 0.051 Uiso 1 1 calc R U . . .
C16 C 0.8973(3) -0.2341(4) 0.52597(12) 0.0369(9) Uani 1 1 d . . . . .
C17 C 0.8277(3) -0.2259(4) 0.54119(14) 0.0466(11) Uani 1 1 d . . . . .
H17 H 0.7898 -0.2932 0.5376 0.056 Uiso 1 1 calc R U . . .
C12 C 0.9129(3) 0.3966(4) 0.58921(12) 0.0419(10) Uani 1 1 d . . . . .
H12 H 0.9313 0.3992 0.6162 0.050 Uiso 1 1 calc R U . . .
C18 C 0.9511(3) -0.1322(4) 0.53163(14) 0.0474(11) Uani 1 1 d . . . . .
H18 H 0.9990 -0.1344 0.5216 0.057 Uiso 1 1 calc R U . . .
C20 C 0.9327(3) -0.0254(5) 0.55264(14) 0.0477(11) Uani 1 1 d . . . . .
H20 H 0.9693 0.0437 0.5563 0.057 Uiso 1 1 calc R U . . .
C4 C 0.7889(3) -0.0346(5) 0.72306(13) 0.0473(11) Uani 1 1 d . . . . .
H4 H 0.8271 0.0088 0.7116 0.057 Uiso 1 1 calc R U . . .
C19 C 0.8145(3) -0.1168(4) 0.56192(14) 0.0439(10) Uani 1 1 d . . . . .
H19 H 0.7673 -0.1131 0.5723 0.053 Uiso 1 1 calc R U . . .
C2 C 0.6753(3) 0.1374(4) 0.60661(12) 0.0411(10) Uani 1 1 d . . . . .
C6 C 0.7571(3) -0.1613(5) 0.77659(13) 0.0495(12) Uani 1 1 d . . . . .
H6 H 0.7743 -0.2026 0.8005 0.059 Uiso 1 1 calc R U . . .
C5 C 0.8125(3) -0.0944(6) 0.75897(14) 0.0560(13) Uani 1 1 d . . . . .
H5 H 0.8671 -0.0898 0.7717 0.067 Uiso 1 1 calc R U . . .
S2A S 0.4381(2) 0.1461(4) 0.66110(11) 0.0719(5) Uani 0.446(3) 1 d . . P A 1
O7A O 0.5024(8) 0.0451(13) 0.6660(3) 0.0719(5) Uani 0.446(3) 1 d . . P A 1
C21A C 0.3997(10) 0.1407(15) 0.7082(4) 0.0719(5) Uani 0.446(3) 1 d . . P A 1
H21A H 0.3712 0.0604 0.7098 0.108 Uiso 0.446(3) 1 calc R U P A 1
H21B H 0.3629 0.2120 0.7091 0.108 Uiso 0.446(3) 1 calc R U P A 1
H21C H 0.4452 0.1468 0.7299 0.108 Uiso 0.446(3) 1 calc R U P A 1
C22A C 0.4744(9) 0.3089(14) 0.6640(4) 0.0719(5) Uani 0.446(3) 1 d . . P A 1
H22A H 0.5110 0.3221 0.6887 0.108 Uiso 0.446(3) 1 calc R U P A 1
H22B H 0.4288 0.3674 0.6619 0.108 Uiso 0.446(3) 1 calc R U P A 1
H22C H 0.5029 0.3251 0.6431 0.108 Uiso 0.446(3) 1 calc R U P A 1
S2B S 0.47994(19) 0.1755(3) 0.68715(9) 0.0719(5) Uani 0.554(3) 1 d . . P A 2
O7B O 0.5120(6) 0.0664(10) 0.6764(2) 0.0719(5) Uani 0.554(3) 1 d . . P A 2
C21B C 0.4391(8) 0.2788(12) 0.6469(3) 0.0719(5) Uani 0.554(3) 1 d . . P A 2
H21D H 0.3948 0.2353 0.6298 0.108 Uiso 0.554(3) 1 calc R U P A 2
H21E H 0.4813 0.2994 0.6326 0.108 Uiso 0.554(3) 1 calc R U P A 2
H21F H 0.4191 0.3574 0.6565 0.108 Uiso 0.554(3) 1 calc R U P A 2
C22B C 0.3709(7) 0.1424(12) 0.6912(4) 0.0719(5) Uani 0.554(3) 1 d . . P A 2
H22D H 0.3694 0.1143 0.7173 0.108 Uiso 0.554(3) 1 calc R U P A 2
H22E H 0.3486 0.0758 0.6729 0.108 Uiso 0.554(3) 1 calc R U P A 2
H22F H 0.3391 0.2202 0.6854 0.108 Uiso 0.554(3) 1 calc R U P A 2
S3B S 0.6896(3) 0.6637(6) 0.6203(2) 0.1305(13) Uani 0.517(4) 1 d . . P B 1
C23B C 0.6528(12) 0.535(2) 0.6400(8) 0.1305(13) Uani 0.517(4) 1 d . . P B 1
H23A H 0.6751 0.5328 0.6676 0.196 Uiso 0.517(4) 1 calc R U P B 1
H23B H 0.6679 0.4574 0.6280 0.196 Uiso 0.517(4) 1 calc R U P B 1
H23C H 0.5941 0.5410 0.6358 0.196 Uiso 0.517(4) 1 calc R U P B 1
C24B C 0.5961(11) 0.754(2) 0.6064(7) 0.1305(13) Uani 0.517(4) 1 d . . P B 1
H24A H 0.6086 0.8426 0.6018 0.196 Uiso 0.517(4) 1 calc R U P B 1
H24B H 0.5658 0.7496 0.6271 0.196 Uiso 0.517(4) 1 calc R U P B 1
H24C H 0.5640 0.7172 0.5830 0.196 Uiso 0.517(4) 1 calc R U P B 1
O8B O 0.6794(9) 0.6233(14) 0.5829(5) 0.1305(13) Uani 0.517(4) 1 d . . P B 1
S3A S 0.6316(4) 0.6232(6) 0.5948(2) 0.1305(13) Uani 0.483(4) 1 d D . P B 2
C23A C 0.6319(13) 0.760(2) 0.6266(7) 0.1305(13) Uani 0.483(4) 1 d . . P B 2
H23D H 0.6623 0.7388 0.6523 0.196 Uiso 0.483(4) 1 calc R U P B 2
H23E H 0.5766 0.7817 0.6282 0.196 Uiso 0.483(4) 1 calc R U P B 2
H23F H 0.6571 0.8327 0.6165 0.196 Uiso 0.483(4) 1 calc R U P B 2
C24A C 0.6307(13) 0.490(2) 0.6303(8) 0.1305(13) Uani 0.483(4) 1 d D . P B 2
H24D H 0.6834 0.4488 0.6357 0.196 Uiso 0.483(4) 1 calc R U P B 2
H24E H 0.5896 0.4278 0.6194 0.196 Uiso 0.483(4) 1 calc R U P B 2
H24F H 0.6186 0.5247 0.6541 0.196 Uiso 0.483(4) 1 calc R U P B 2
O8A O 0.7282(9) 0.6231(14) 0.5913(5) 0.1305(13) Uani 0.483(4) 1 d . . P B 2
O7 O 0.8397(5) 0.0889(9) 0.4616(2) 0.168(3) Uani 1 1 d . . . . .

loop_
_atom_site_aniso_label
_atom_site_aniso_U_11
_atom_site_aniso_U_22
_atom_site_aniso_U_33
_atom_site_aniso_U_23
_atom_site_aniso_U_13
_atom_site_aniso_U_12
Cu1 0.0406(3) 0.0329(3) 0.0188(3) 0.00208(18) 0.00671(19) -0.00268(19)
S1 0.0815(9) 0.0321(6) 0.0460(7) 0.0031(5) 0.0376(6) 0.0018(5)
O5 0.0412(15) 0.0475(17) 0.0206(13) -0.0058(11) 0.0078(11) 0.0040(12)
O1 0.0449(17) 0.0442(17) 0.0318(14) 0.0110(13) 0.0135(12) 0.0042(13)
O6 0.0553(18) 0.0553(19) 0.0241(14) 0.0014(13) 0.0062(13) 0.0166(15)
O2 0.0454(17) 0.0530(18) 0.0240(14) 0.0104(13) 0.0031(12) -0.0090(14)
O4 0.0425(17) 0.075(2) 0.0280(15) -0.0109(14) -0.0018(13) 0.0123(15)
N2 0.0391(19) 0.045(2) 0.0215(16) -0.0057(14) 0.0043(13) 0.0057(16)
N1 0.0362(18) 0.048(2) 0.0311(18) 0.0150(16) 0.0071(15) 0.0011(16)
N4 0.048(2) 0.0332(18) 0.0335(18) -0.0015(14) 0.0098(15) -0.0031(15)
N3 0.0409(18) 0.0330(17) 0.0238(16) 0.0007(13) 0.0041(13) -0.0034(14)
C9 0.042(2) 0.033(2) 0.0229(18) -0.0041(16) 0.0049(16) -0.0025(17)
O3 0.043(2) 0.116(4) 0.067(2) 0.048(2) 0.0042(17) -0.002(2)
C1 0.042(2) 0.037(2) 0.0263(19) 0.0028(16) 0.0065(16) -0.0045(17)
C3 0.042(2) 0.039(2) 0.0245(18) 0.0071(16) 0.0087(16) 0.0003(17)
C10 0.038(2) 0.038(2) 0.0222(19) -0.0016(16) 0.0062(16) -0.0023(17)
C8 0.034(2) 0.043(2) 0.0273(19) 0.0080(17) 0.0053(16) -0.0007(17)
C15 0.041(2) 0.030(2) 0.036(2) 0.0024(17) 0.0174(17) 0.0015(17)
C7 0.041(2) 0.040(2) 0.0246(19) 0.0056(16) 0.0095(16) -0.0023(17)
C11 0.052(2) 0.036(2) 0.027(2) -0.0025(17) 0.0049(17) -0.0114(19)
C13 0.059(3) 0.042(2) 0.0206(19) 0.0012(17) 0.0080(18) -0.006(2)
C14 0.055(3) 0.033(2) 0.038(2) -0.0028(18) 0.0025(19) -0.0103(19)
C16 0.049(2) 0.031(2) 0.033(2) 0.0024(17) 0.0152(18) 0.0003(18)
C17 0.054(3) 0.035(2) 0.055(3) -0.008(2) 0.023(2) -0.012(2)
C12 0.060(3) 0.036(2) 0.026(2) 0.0000(17) -0.0009(18) -0.005(2)
C18 0.049(3) 0.045(3) 0.054(3) 0.001(2) 0.025(2) -0.004(2)
C20 0.052(3) 0.041(2) 0.054(3) -0.006(2) 0.018(2) -0.014(2)
C4 0.042(2) 0.066(3) 0.035(2) 0.013(2) 0.0081(19) -0.008(2)
C19 0.047(2) 0.041(2) 0.049(3) -0.010(2) 0.021(2) -0.0058(19)
C2 0.043(3) 0.049(3) 0.029(2) 0.0086(18) 0.0011(18) -0.011(2)
C6 0.045(3) 0.072(3) 0.029(2) 0.018(2) 0.0027(19) -0.001(2)
C5 0.036(2) 0.090(4) 0.041(3) 0.022(3) 0.0017(19) -0.005(2)
S2A 0.0725(13) 0.0721(13) 0.0650(13) 0.0036(10) -0.0009(9) 0.0081(10)
O7A 0.0725(13) 0.0721(13) 0.0650(13) 0.0036(10) -0.0009(9) 0.0081(10)
C21A 0.0725(13) 0.0721(13) 0.0650(13) 0.0036(10) -0.0009(9) 0.0081(10)
C22A 0.0725(13) 0.0721(13) 0.0650(13) 0.0036(10) -0.0009(9) 0.0081(10)
S2B 0.0725(13) 0.0721(13) 0.0650(13) 0.0036(10) -0.0009(9) 0.0081(10)
O7B 0.0725(13) 0.0721(13) 0.0650(13) 0.0036(10) -0.0009(9) 0.0081(10)
C21B 0.0725(13) 0.0721(13) 0.0650(13) 0.0036(10) -0.0009(9) 0.0081(10)
C22B 0.0725(13) 0.0721(13) 0.0650(13) 0.0036(10) -0.0009(9) 0.0081(10)
S3B 0.091(2) 0.118(2) 0.184(4) 0.004(2) 0.033(2) -0.0156(19)
C23B 0.091(2) 0.118(2) 0.184(4) 0.004(2) 0.033(2) -0.0156(19)
C24B 0.091(2) 0.118(2) 0.184(4) 0.004(2) 0.033(2) -0.0156(19)
O8B 0.091(2) 0.118(2) 0.184(4) 0.004(2) 0.033(2) -0.0156(19)
S3A 0.091(2) 0.118(2) 0.184(4) 0.004(2) 0.033(2) -0.0156(19)
C23A 0.091(2) 0.118(2) 0.184(4) 0.004(2) 0.033(2) -0.0156(19)
C24A 0.091(2) 0.118(2) 0.184(4) 0.004(2) 0.033(2) -0.0156(19)
O8A 0.091(2) 0.118(2) 0.184(4) 0.004(2) 0.033(2) -0.0156(19)
O7 0.157(7) 0.174(7) 0.167(7) 0.066(6) 0.018(5) 0.035(6)

loop_
_atom_type_symbol
_atom_type_description
_atom_type_scat_dispersion_real
_atom_type_scat_dispersion_imag
_atom_type_scat_source
C C 0.0033 0.0016 'International Tables Vol C Tables 4.2.6.8 and 6.1.1.4'
H H 0.0000 0.0000 'International Tables Vol C Tables 4.2.6.8 and 6.1.1.4'
Cu Cu 0.3201 1.2651 'International Tables Vol C Tables 4.2.6.8 and 6.1.1.4'
N N 0.0061 0.0033 'International Tables Vol C Tables 4.2.6.8 and 6.1.1.4'
O O 0.0106 0.0060 'International Tables Vol C Tables 4.2.6.8 and 6.1.1.4'
S S 0.1246 0.1234 'International Tables Vol C Tables 4.2.6.8 and 6.1.1.4'

loop_
_exptl_crystal_face_index_h
_exptl_crystal_face_index_k
_exptl_crystal_face_index_l
_exptl_crystal_face_perp_dist
2.00 3.00 1.00 0.1480
2.00 0.00 -3.00 0.0730
-2.00 0.00 3.00 0.0510
-2.00 -3.00 -1.00 0.0870
-1.00 0.00 -2.00 0.0490
0.00 1.00 3.00 0.1170
1.00 0.00 2.00 0.0370
0.00 -1.00 -3.00 0.0950
2.00 -1.00 1.00 0.0820

loop_
_geom_angle_atom_site_label_1
_geom_angle_atom_site_label_2
_geom_angle_atom_site_label_3
_geom_angle
_geom_angle_site_symmetry_1
_geom_angle_site_symmetry_3
_geom_angle_publ_flag
O5 Cu1 O1 88.96(12) . . ?
O5 Cu1 O2 163.46(11) . . ?
O5 Cu1 N4 95.72(12) . . ?
O5 Cu1 N3 95.40(13) . . ?
O1 Cu1 N4 93.79(12) . . ?
O2 Cu1 O1 81.26(11) . . ?
O2 Cu1 N4 98.19(13) . . ?
O2 Cu1 N3 92.10(12) . . ?
N3 Cu1 O1 169.15(13) . . ?
N3 Cu1 N4 95.65(13) . . ?
C15 S1 C16 101.20(19) . 1_565 ?
C10 O5 Cu1 120.9(3) . . ?
C1 O1 Cu1 109.8(2) . . ?
C2 O2 Cu1 114.1(3) . . ?
C9 N2 H2 121(4) . . ?
C9 N2 C7 125.7(4) . 4_656 ?
C7 N2 H2 113(4) 4_656 . ?
C1 N1 H1 116(4) . . ?
C1 N1 C3 127.0(4) . . ?
C3 N1 H1 117(4) . . ?
C20 N4 Cu1 123.9(3) . . ?
C20 N4 C19 116.3(4) . . ?
C19 N4 Cu1 119.6(3) . . ?
C11 N3 Cu1 120.9(3) . . ?
C11 N3 C12 117.2(3) . . ?
C12 N3 Cu1 121.6(3) . . ?
O6 C9 N2 124.9(4) . . ?
O6 C9 C10 120.5(3) . . ?
N2 C9 C10 114.6(3) . . ?
O1 C1 N1 124.7(4) . . ?
O1 C1 C2 118.2(3) . . ?
N1 C1 C2 117.1(4) . . ?
C8 C3 N1 117.4(4) . . ?
C4 C3 N1 122.2(4) . . ?
C4 C3 C8 120.4(4) . . ?
O5 C10 C9 115.3(3) . . ?
O4 C10 O5 126.4(4) . . ?
O4 C10 C9 118.2(3) . . ?
C3 C8 H8 120.1 . . ?
C7 C8 C3 119.7(4) . . ?
C7 C8 H8 120.1 . . ?
C13 C15 S1 118.9(3) . . ?
C14 C15 S1 122.3(3) . . ?
C14 C15 C13 118.8(4) . . ?
C8 C7 N2 117.6(4) . 4_646 ?
C6 C7 N2 121.8(4) . 4_646 ?
C6 C7 C8 120.6(4) . . ?
N3 C11 H11 118.4 . . ?
N3 C11 C13 123.1(4) . . ?
C13 C11 H11 118.4 . . ?
C15 C13 H13 120.7 . . ?
C11 C13 C15 118.6(4) . . ?
C11 C13 H13 120.7 . . ?
C15 C14 H14 120.6 . . ?
C12 C14 C15 118.9(4) . . ?
C12 C14 H14 120.6 . . ?
C17 C16 S1 121.4(3) . 1_545 ?
C17 C16 C18 118.5(4) . . ?
C18 C16 S1 120.0(3) . 1_545 ?
C16 C17 H17 120.4 . . ?
C16 C17 C19 119.3(4) . . ?
C19 C17 H17 120.4 . . ?
N3 C12 C14 123.4(4) . . ?
N3 C12 H12 118.3 . . ?
C14 C12 H12 118.3 . . ?
C16 C18 H18 120.8 . . ?
C16 C18 C20 118.4(4) . . ?
C20 C18 H18 120.8 . . ?
N4 C20 C18 123.9(4) . . ?
N4 C20 H20 118.0 . . ?
C18 C20 H20 118.0 . . ?
C3 C4 H4 120.6 . . ?
C5 C4 C3 118.9(4) . . ?
C5 C4 H4 120.6 . . ?
N4 C19 C17 123.6(4) . . ?
N4 C19 H19 118.2 . . ?
C17 C19 H19 118.2 . . ?
O2 C2 C1 112.6(4) . . ?
O3 C2 O2 128.2(4) . . ?
O3 C2 C1 119.2(4) . . ?
C7 C6 H6 120.7 . . ?
C7 C6 C5 118.6(4) . . ?
C5 C6 H6 120.7 . . ?
C4 C5 C6 121.8(4) . . ?
C4 C5 H5 119.1 . . ?
C6 C5 H5 119.1 . . ?
O7A S2A C21A 104.1(7) . . ?
O7A S2A C22A 115.3(7) . . ?
C22A S2A C21A 98.5(7) . . ?
S2A C21A H21A 109.5 . . ?
S2A C21A H21B 109.5 . . ?
S2A C21A H21C 109.5 . . ?
H21A C21A H21B 109.5 . . ?
H21A C21A H21C 109.5 . . ?
H21B C21A H21C 109.5 . . ?
S2A C22A H22A 109.5 . . ?
S2A C22A H22B 109.5 . . ?
S2A C22A H22C 109.5 . . ?
H22A C22A H22B 109.5 . . ?
H22A C22A H22C 109.5 . . ?
H22B C22A H22C 109.5 . . ?
O7B S2B C21B 113.2(6) . . ?
O7B S2B C22B 108.3(6) . . ?
C21B S2B C22B 86.8(6) . . ?
S2B C21B H21D 109.5 . . ?
S2B C21B H21E 109.5 . . ?
S2B C21B H21F 109.5 . . ?
H21D C21B H21E 109.5 . . ?
H21D C21B H21F 109.5 . . ?
H21E C21B H21F 109.5 . . ?
S2B C22B H22D 109.5 . . ?
S2B C22B H22E 109.5 . . ?
S2B C22B H22F 109.5 . . ?
H22D C22B H22E 109.5 . . ?
H22D C22B H22F 109.5 . . ?
H22E C22B H22F 109.5 . . ?
C23B S3B C24B 98.7(10) . . ?
O8B S3B C23B 99.6(11) . . ?
O8B S3B C24B 87.9(11) . . ?
S3B C23B H23A 109.5 . . ?
S3B C23B H23B 109.5 . . ?
S3B C23B H23C 109.5 . . ?
H23A C23B H23B 109.5 . . ?
H23A C23B H23C 109.5 . . ?
H23B C23B H23C 109.5 . . ?
S3B C24B H24A 109.5 . . ?
S3B C24B H24B 109.5 . . ?
S3B C24B H24C 109.5 . . ?
H24A C24B H24B 109.5 . . ?
H24A C24B H24C 109.5 . . ?
H24B C24B H24C 109.5 . . ?
C23A S3A C24A 99.7(12) . . ?
O8A S3A C23A 99.4(9) . . ?
O8A S3A C24A 100.8(10) . . ?
S3A C23A H23D 109.5 . . ?
S3A C23A H23E 109.5 . . ?
S3A C23A H23F 109.5 . . ?
H23D C23A H23E 109.5 . . ?
H23D C23A H23F 109.5 . . ?
H23E C23A H23F 109.5 . . ?
S3A C24A H24D 109.5 . . ?
S3A C24A H24E 109.5 . . ?
S3A C24A H24F 109.5 . . ?
H24D C24A H24E 109.5 . . ?
H24D C24A H24F 109.5 . . ?
H24E C24A H24F 109.5 . . ?

loop_
_geom_bond_atom_site_label_1
_geom_bond_atom_site_label_2
_geom_bond_distance
_geom_bond_site_symmetry_2
_geom_bond_publ_flag
Cu1 O5 1.977(3) . ?
Cu1 O1 2.034(3) . ?
Cu1 O2 1.989(3) . ?
Cu1 N4 2.263(3) . ?
Cu1 N3 1.996(3) . ?
S1 C15 1.771(4) . ?
S1 C16 1.781(4) 1_565 ?
O5 C10 1.268(5) . ?
O1 C1 1.247(5) . ?
O6 C9 1.231(5) . ?
O2 C2 1.270(5) . ?
O4 C10 1.225(5) . ?
N2 H2 0.75(5) . ?
N2 C9 1.333(5) . ?
N2 C7 1.417(5) 4_656 ?
N1 H1 0.78(5) . ?
N1 C1 1.318(5) . ?
N1 C3 1.422(5) . ?
N4 C20 1.329(6) . ?
N4 C19 1.331(6) . ?
N3 C11 1.337(5) . ?
N3 C12 1.342(5) . ?
C9 C10 1.550(6) . ?
O3 C2 1.211(6) . ?
C1 C2 1.541(6) . ?
C3 C8 1.389(6) . ?
C3 C4 1.382(6) . ?
C8 H8 0.9300 . ?
C8 C7 1.387(5) . ?
C15 C13 1.384(6) . ?
C15 C14 1.378(6) . ?
C7 N2 1.416(5) 4_646 ?
C7 C6 1.382(6) . ?
C11 H11 0.9300 . ?
C11 C13 1.377(6) . ?
C13 H13 0.9300 . ?
C14 H14 0.9300 . ?
C14 C12 1.367(6) . ?
C16 S1 1.781(4) 1_545 ?
C16 C17 1.368(6) . ?
C16 C18 1.370(6) . ?
C17 H17 0.9300 . ?
C17 C19 1.377(6) . ?
C12 H12 0.9300 . ?
C18 H18 0.9300 . ?
C18 C20 1.389(7) . ?
C20 H20 0.9300 . ?
C4 H4 0.9300 . ?
C4 C5 1.380(6) . ?
C19 H19 0.9300 . ?
C6 H6 0.9300 . ?
C6 C5 1.389(7) . ?
C5 H5 0.9300 . ?
S2A O7A 1.478(14) . ?
S2A C21A 1.878(16) . ?
S2A C22A 1.779(16) . ?
C21A H21A 0.9600 . ?
C21A H21B 0.9600 . ?
C21A H21C 0.9600 . ?
C22A H22A 0.9600 . ?
C22A H22B 0.9600 . ?
C22A H22C 0.9600 . ?
S2B O7B 1.330(11) . ?
S2B C21B 1.786(11) . ?
S2B C22B 1.879(13) . ?
C21B H21D 0.9600 . ?
C21B H21E 0.9600 . ?
C21B H21F 0.9600 . ?
C22B H22D 0.9600 . ?
C22B H22E 0.9600 . ?
C22B H22F 0.9600 . ?
S3B C23B 1.67(2) . ?
S3B C24B 1.79(2) . ?
S3B O8B 1.345(17) . ?
C23B H23A 0.9600 . ?
C23B H23B 0.9600 . ?
C23B H23C 0.9600 . ?
C24B H24A 0.9600 . ?
C24B H24B 0.9600 . ?
C24B H24C 0.9600 . ?
S3A C23A 1.79(2) . ?
S3A C24A 1.85(2) . ?
S3A O8A 1.637(15) . ?
C23A H23D 0.9600 . ?
C23A H23E 0.9600 . ?
C23A H23F 0.9600 . ?
C24A H24D 0.9600 . ?
C24A H24E 0.9600 . ?
C24A H24F 0.9600 . ?

loop_
_geom_torsion_atom_site_label_1
_geom_torsion_atom_site_label_2
_geom_torsion_atom_site_label_3
_geom_torsion_atom_site_label_4
_geom_torsion
_geom_torsion_site_symmetry_1
_geom_torsion_site_symmetry_2
_geom_torsion_site_symmetry_3
_geom_torsion_site_symmetry_4
_geom_torsion_publ_flag
Cu1 O5 C10 O4 165.9(4) . . . . ?
Cu1 O5 C10 C9 -15.3(5) . . . . ?
Cu1 O1 C1 N1 -162.1(4) . . . . ?
Cu1 O1 C1 C2 17.3(4) . . . . ?
Cu1 O2 C2 O3 167.8(5) . . . . ?
Cu1 O2 C2 C1 -11.8(5) . . . . ?
Cu1 N4 C20 C18 174.2(4) . . . . ?
Cu1 N4 C19 C17 -175.0(4) . . . . ?
Cu1 N3 C11 C13 171.4(3) . . . . ?
Cu1 N3 C12 C14 -172.1(4) . . . . ?
S1 C15 C13 C11 179.1(3) . . . . ?
S1 C15 C14 C12 -179.7(4) . . . . ?
S1 C16 C17 C19 -177.3(4) 1_545 . . . ?
S1 C16 C18 C20 176.9(4) 1_545 . . . ?
O1 C1 C2 O2 -4.4(6) . . . . ?
O1 C1 C2 O3 176.0(5) . . . . ?
O6 C9 C10 O5 -12.9(6) . . . . ?
O6 C9 C10 O4 166.0(4) . . . . ?
N2 C9 C10 O5 166.7(4) . . . . ?
N2 C9 C10 O4 -14.4(6) . . . . ?
N2 C7 C6 C5 -179.6(5) 4_646 . . . ?
N1 C1 C2 O2 175.1(4) . . . . ?
N1 C1 C2 O3 -4.5(7) . . . . ?
N1 C3 C8 C7 -177.0(4) . . . . ?
N1 C3 C4 C5 176.8(5) . . . . ?
N3 C11 C13 C15 0.7(7) . . . . ?
C1 N1 C3 C8 -158.6(4) . . . . ?
C1 N1 C3 C4 24.3(7) . . . . ?
C3 N1 C1 O1 4.4(7) . . . . ?
C3 N1 C1 C2 -175.1(4) . . . . ?
C3 C8 C7 N2 -179.9(4) . . . 4_646 ?
C3 C8 C7 C6 -0.7(7) . . . . ?
C3 C4 C5 C6 0.8(9) . . . . ?
C8 C3 C4 C5 -0.2(7) . . . . ?
C8 C7 C6 C5 1.3(7) . . . . ?
C15 C14 C12 N3 0.8(7) . . . . ?
C7 N2 C9 O6 1.9(7) 4_656 . . . ?
C7 N2 C9 C10 -177.7(4) 4_656 . . . ?
C7 C6 C5 C4 -1.4(9) . . . . ?
C11 N3 C12 C14 1.7(7) . . . . ?
C13 C15 C14 C12 -2.6(7) . . . . ?
C14 C15 C13 C11 1.9(7) . . . . ?
C16 S1 C15 C13 141.6(4) 1_565 . . . ?
C16 S1 C15 C14 -41.2(4) 1_565 . . . ?
C16 C17 C19 N4 0.7(8) . . . . ?
C16 C18 C20 N4 0.4(8) . . . . ?
C17 C16 C18 C20 0.1(7) . . . . ?
C12 N3 C11 C13 -2.4(7) . . . . ?
C18 C16 C17 C19 -0.7(7) . . . . ?
C20 N4 C19 C17 -0.2(7) . . . . ?
C4 C3 C8 C7 0.2(7) . . . . ?
C19 N4 C20 C18 -0.4(7) . . . . ?
